data_4034155
loop_
_publ_author_name
'Sugiura, Shinya'
'Matsuda, Wakana'
'Zhang, Wanying'
'Seki, Shu'
'Yasuda, Nobuhiro'
'Maeda, Hiromitsu'

_publ_section_title
;
 Ion-Pairing Assemblies Comprising Anion Complexes of \p-Extended
 Anion-Responsive Molecules.
;
_journal_issue 14
_journal_name_full 'The Journal of organic chemistry'
_journal_page_first 8886
_journal_page_last 8898
_journal_paper_doi 10.1021/acs.joc.9b00754
_journal_volume 84
_journal_year 2019
_chemical_formula_moiety 'C35 H25 B F2 N2 O2, C28 H30 N3, C H Cl3, Cl'
_chemical_formula_sum 'C64 H56 B Cl4 F2 N5 O2'
_chemical_formula_weight 1117.74
_space_group_crystal_system orthorhombic
_space_group_IT_number 29
_space_group_name_Hall 'P 2c -2ac'
_space_group_name_H-M_alt 'P c a 21'
_atom_sites_solution_hydrogens geom
_audit_creation_method SHELXL-2014/7
_cell_angle_alpha 90
_cell_angle_beta 90
_cell_angle_gamma 90
_cell_formula_units_Z 4
_cell_length_a 27.017(6)
_cell_length_b 13.446(3)
_cell_length_c 14.381(3)
_cell_measurement_reflns_used 28640
_cell_measurement_temperature 90(2)
_cell_measurement_theta_max 28.140
_cell_measurement_theta_min 1.661
_cell_volume 5224(2)
_computing_cell_refinement 'Rapid Auto(Rigaku)'
_computing_data_collection 'Rapid Auto(Rigaku)'
_computing_data_reduction 'Rapid Auto(Rigaku)'
_computing_structure_refinement 'SHELXL-2014/7 (Sheldrick, 2014)'
_computing_structure_solution 'SHELXS-97 (Sheldrick, 1990)'
_diffrn_ambient_temperature 90(2)
_diffrn_detector_area_resol_mean 29
_diffrn_measured_fraction_theta_full 0.997
_diffrn_measured_fraction_theta_max 0.997
_diffrn_measurement_device_type 'Rigaku Saturn 724'
_diffrn_measurement_method 'Oscillation Photograph'
_diffrn_radiation_monochromator 'Si(111) Channel Cut'
_diffrn_radiation_type Synchrotron
_diffrn_radiation_wavelength 0.7829
_diffrn_reflns_av_R_equivalents 0.1610
_diffrn_reflns_av_unetI/netI 0.1684
_diffrn_reflns_Laue_measured_fraction_full 0.997
_diffrn_reflns_Laue_measured_fraction_max 0.997
_diffrn_reflns_limit_h_max 31
_diffrn_reflns_limit_h_min -32
_diffrn_reflns_limit_k_max 16
_diffrn_reflns_limit_k_min -16
_diffrn_reflns_limit_l_max 17
_diffrn_reflns_limit_l_min -15
_diffrn_reflns_number 28640
_diffrn_reflns_point_group_measured_fraction_full 0.861
_diffrn_reflns_point_group_measured_fraction_max 0.858
_diffrn_reflns_theta_full 28.017
_diffrn_reflns_theta_max 28.140
_diffrn_reflns_theta_min 1.661
_diffrn_source 'synchrotron radiation SPring-8 BL40XU'
_exptl_absorpt_coefficient_mu 0.369
_exptl_absorpt_correction_T_max 1.000
_exptl_absorpt_correction_T_min 0.435
_exptl_absorpt_correction_type multi-scan
_exptl_absorpt_process_details 'ABSCOR (T.Higashi, 2001)'
_exptl_crystal_colour orange
_exptl_crystal_density_diffrn 1.421
_exptl_crystal_density_meas ?
_exptl_crystal_description prism
_exptl_crystal_F_000 2328
_exptl_crystal_size_max 0.070
_exptl_crystal_size_mid 0.010
_exptl_crystal_size_min 0.005
_refine_diff_density_max 0.385
_refine_diff_density_min -0.354
_refine_diff_density_rms 0.079
_refine_ls_abs_structure_details
;
 Flack x determined using 1156 quotients [(I+)-(I-)]/[(I+)+(I-)]
 (Parsons, Flack and Wagner, Acta Cryst. B69 (2013) 249-259).
;
_refine_ls_abs_structure_Flack -0.01(7)
_refine_ls_extinction_coef 0.0023(5)
_refine_ls_extinction_expression Fc^*^=kFc[1+0.001xFc^2^\l^3^/sin(2\q)]^-1/4^
_refine_ls_extinction_method 'SHELXL-2014/7 (Sheldrick 2014'
_refine_ls_goodness_of_fit_ref 0.968
_refine_ls_hydrogen_treatment constr
_refine_ls_matrix_type full
_refine_ls_number_parameters 699
_refine_ls_number_reflns 8212
_refine_ls_number_restraints 4
_refine_ls_restrained_S_all 0.968
_refine_ls_R_factor_all 0.1549
_refine_ls_R_factor_gt 0.0692
_refine_ls_shift/su_max 0.000
_refine_ls_shift/su_mean 0.000
_refine_ls_structure_factor_coef Fsqd
_refine_ls_weighting_details 'w=1/[\s^2^(Fo^2^)+(0.0762P)^2^] where P=(Fo^2^+2Fc^2^)/3'
_refine_ls_weighting_scheme calc
_refine_ls_wR_factor_gt 0.1396
_refine_ls_wR_factor_ref 0.1838
_reflns_Friedel_coverage 0.648
_reflns_Friedel_fraction_full 0.712
_reflns_Friedel_fraction_max 0.706
_reflns_number_gt 4263
_reflns_number_total 8212
_reflns_threshold_expression 'I > 2\s(I)'
_cod_data_source_file jo9b00754_si_002.cif
_cod_data_source_block 05_3aCl-TATA
_cod_depositor_comments
;
The following automatic conversions were performed:

data item '_exptl_crystal_density_meas' value 'not measured' was
changed to '?' -- the value is perceived as not measured.

Automatic conversion script
Id: cif_fix_values 6909 2019-04-08 15:41:33Z antanas 
;
_cod_database_code 4034155
_shelx_shelxl_version_number 2014/7
_shelx_space_group_comment
;
The symmetry employed for this shelxl refinement is uniquely defined
by the following loop, which should always be used as a source of
symmetry information in preference to the above space-group names.
They are only intended as comments.
;

loop_
_space_group_symop_operation_xyz
'x, y, z'
'-x, -y, z+1/2'
'-x+1/2, y, z+1/2'
'x+1/2, -y, z'

loop_
_atom_site_label
_atom_site_type_symbol
_atom_site_fract_x
_atom_site_fract_y
_atom_site_fract_z
_atom_site_U_iso_or_equiv
_atom_site_adp_type
_atom_site_occupancy
_atom_site_site_symmetry_order
_atom_site_calc_flag
_atom_site_refinement_flags_posn
_atom_site_refinement_flags_adp
_atom_site_refinement_flags_occupancy
_atom_site_disorder_assembly
_atom_site_disorder_group
C1 C 0.8963(3) 0.6203(9) 0.3689(9) 0.039(3) Uani 1 1 d . . . . .
H1A H 0.8901 0.5617 0.3340 0.046 Uiso 1 1 calc R U . . .
C2 C 0.9022(4) 0.7097(8) 0.3239(9) 0.041(3) Uani 1 1 d . . . . .
H2A H 0.9009 0.7127 0.2579 0.049 Uiso 1 1 calc R U . . .
C3 C 0.9101(4) 0.7951(9) 0.3753(10) 0.045(3) Uani 1 1 d . . . . .
H3 H 0.9136 0.8573 0.3445 0.053 Uiso 1 1 calc R U . . .
C4 C 0.9129(3) 0.7908(8) 0.4699(10) 0.040(3) Uani 1 1 d . . . . .
H4 H 0.9185 0.8497 0.5049 0.048 Uiso 1 1 calc R U . . .
C5 C 0.9078(3) 0.7017(7) 0.5141(9) 0.036(3) Uani 1 1 d . . . . .
H5 H 0.9101 0.6988 0.5800 0.044 Uiso 1 1 calc R U . . .
C6 C 0.8994(3) 0.6152(7) 0.4639(9) 0.032(3) Uani 1 1 d . . . . .
C7 C 0.8954(3) 0.5180(7) 0.5127(7) 0.027(3) Uani 1 1 d . . . . .
C8 C 0.9383(3) 0.4722(7) 0.5379(7) 0.031(3) Uani 1 1 d . . . . .
H8 H 0.9685 0.5069 0.5292 0.038 Uiso 1 1 calc R U . . .
C9 C 0.9400(3) 0.3792(7) 0.5748(7) 0.031(3) Uani 1 1 d . . . . .
H9 H 0.9707 0.3501 0.5925 0.038 Uiso 1 1 calc R U . . .
C10 C 0.8966(3) 0.3289(7) 0.5857(7) 0.031(3) Uani 1 1 d . . . . .
H10 H 0.8971 0.2624 0.6082 0.037 Uiso 1 1 calc R U . . .
C11 C 0.8526(3) 0.3729(7) 0.5646(7) 0.029(3) Uani 1 1 d . . . . .
H11 H 0.8226 0.3380 0.5759 0.035 Uiso 1 1 calc R U . . .
C12 C 0.8508(3) 0.4696(7) 0.5262(7) 0.028(3) Uani 1 1 d . . . . .
C13 C 0.8024(3) 0.5156(7) 0.5120(7) 0.027(3) Uani 1 1 d . . . . .
C14 C 0.7900(3) 0.6137(7) 0.4920(7) 0.029(2) Uani 1 1 d . . . . .
H14 H 0.8128 0.6662 0.4812 0.035 Uiso 1 1 calc R U . . .
C15 C 0.7396(3) 0.6218(7) 0.4904(8) 0.031(3) Uani 1 1 d . . . . .
H15 H 0.7212 0.6805 0.4779 0.037 Uiso 1 1 calc R U . . .
C16 C 0.7199(3) 0.5278(7) 0.5107(7) 0.028(3) Uani 1 1 d . . . . .
C17 C 0.6707(3) 0.5004(8) 0.5223(7) 0.032(3) Uani 1 1 d . . . . .
C18 C 0.6559(3) 0.4066(7) 0.5426(8) 0.028(2) Uani 1 1 d . . . . .
H18 H 0.6798 0.3566 0.5555 0.034 Uiso 1 1 calc R U . . .
C19 C 0.6059(3) 0.3837(7) 0.5444(8) 0.027(2) Uani 1 1 d . . . . .
C20 C 0.5867(3) 0.2863(7) 0.5500(8) 0.026(2) Uani 1 1 d . . . . .
C21 C 0.5387(3) 0.2563(6) 0.5439(8) 0.029(2) Uani 1 1 d . . . . .
H21 H 0.5107 0.2984 0.5373 0.034 Uiso 1 1 calc R U . . .
C22 C 0.5380(3) 0.1537(7) 0.5491(8) 0.030(2) Uani 1 1 d . . . . .
H22 H 0.5093 0.1129 0.5490 0.036 Uiso 1 1 calc R U . . .
C23 C 0.5858(3) 0.1213(7) 0.5545(8) 0.030(2) Uani 1 1 d . . . . .
C24 C 0.6039(3) 0.0197(7) 0.5485(8) 0.029(2) Uani 1 1 d . . . . .
C25 C 0.6444(4) -0.0020(8) 0.4923(9) 0.039(3) Uani 1 1 d . . . . .
H25 H 0.6645 0.0507 0.4699 0.047 Uiso 1 1 calc R U . . .
C26 C 0.6559(4) -0.0999(8) 0.4681(9) 0.041(3) Uani 1 1 d . . . . .
H26 H 0.6838 -0.1140 0.4303 0.049 Uiso 1 1 calc R U . . .
C27 C 0.6264(4) -0.1747(8) 0.4996(9) 0.041(3) Uani 1 1 d . . . . .
H27 H 0.6320 -0.2409 0.4789 0.049 Uiso 1 1 calc R U . . .
C28 C 0.5888(3) -0.1553(7) 0.5610(9) 0.041(3) Uani 1 1 d . . . . .
H28 H 0.5700 -0.2089 0.5856 0.049 Uiso 1 1 calc R U . . .
C29 C 0.5776(3) -0.0590(7) 0.5879(8) 0.032(3) Uani 1 1 d . . . . .
C30 C 0.5411(4) -0.0427(7) 0.6623(8) 0.034(3) Uani 1 1 d . . . . .
C31 C 0.5529(4) 0.0191(8) 0.7382(8) 0.039(3) Uani 1 1 d . . . . .
H31 H 0.5839 0.0523 0.7392 0.046 Uiso 1 1 calc R U . . .
C32 C 0.5205(4) 0.0322(9) 0.8107(9) 0.045(3) Uani 1 1 d . . . . .
H32 H 0.5295 0.0740 0.8613 0.054 Uiso 1 1 calc R U . . .
C33 C 0.4759(5) -0.0137(10) 0.8108(10) 0.051(3) Uani 1 1 d . . . . .
H33 H 0.4537 -0.0053 0.8614 0.062 Uiso 1 1 calc R U . . .
C34 C 0.4634(4) -0.0719(9) 0.7372(10) 0.049(4) Uani 1 1 d . . . . .
H34 H 0.4318 -0.1028 0.7361 0.058 Uiso 1 1 calc R U . . .
C35 C 0.4955(4) -0.0874(9) 0.6643(9) 0.047(3) Uani 1 1 d . . . . .
H35 H 0.4859 -0.1297 0.6146 0.057 Uiso 1 1 calc R U . . .
C36A C 0.7562(5) 0.7488(10) 0.1927(9) 0.037(4) Uiso 0.850(14) 1 d . . P A 3
H36A H 0.7396 0.7931 0.1476 0.045 Uiso 0.850(14) 1 calc R U P A 3
H36B H 0.7830 0.7129 0.1597 0.045 Uiso 0.850(14) 1 calc R U P A 3
C37A C 0.7780(5) 0.8097(10) 0.2701(9) 0.043(4) Uiso 0.850(14) 1 d . . P A 3
H37A H 0.7972 0.7661 0.3122 0.052 Uiso 0.850(14) 1 calc R U P A 3
H37B H 0.7510 0.8408 0.3065 0.052 Uiso 0.850(14) 1 calc R U P A 3
C38A C 0.8114(5) 0.8895(11) 0.2312(10) 0.034(4) Uiso 0.850(14) 1 d . . P A 3
H38A H 0.8382 0.8586 0.1957 0.051 Uiso 0.850(14) 1 calc R U P A 3
H38B H 0.8254 0.9286 0.2823 0.051 Uiso 0.850(14) 1 calc R U P A 3
H38C H 0.7922 0.9332 0.1902 0.051 Uiso 0.850(14) 1 calc R U P A 3
C36B C 0.762(2) 0.743(5) 0.269(4) 0.037(4) Uiso 0.150(14) 1 d D . P A 4
H36C H 0.7494 0.7926 0.3141 0.045 Uiso 0.150(14) 1 calc R U P A 4
H36D H 0.7888 0.7034 0.2979 0.045 Uiso 0.150(14) 1 calc R U P A 4
C37B C 0.778(3) 0.791(5) 0.178(4) 0.043(4) Uiso 0.150(14) 1 d D . P A 4
H37C H 0.7492 0.8036 0.1378 0.052 Uiso 0.150(14) 1 calc R U P A 4
H37D H 0.8011 0.7459 0.1441 0.052 Uiso 0.150(14) 1 calc R U P A 4
C38B C 0.805(3) 0.890(5) 0.199(6) 0.034(4) Uiso 0.150(14) 1 d D . P A 4
H38D H 0.7804 0.9413 0.2147 0.051 Uiso 0.150(14) 1 calc R U P A 4
H38E H 0.8239 0.9116 0.1443 0.051 Uiso 0.150(14) 1 calc R U P A 4
H38F H 0.8276 0.8812 0.2517 0.051 Uiso 0.150(14) 1 calc R U P A 4
C39 C 0.7336(3) 0.5789(7) 0.2475(8) 0.031(3) Uani 1 1 d . . . . .
C40 C 0.7823(3) 0.5496(8) 0.2443(8) 0.036(3) Uani 1 1 d . . . . .
H40 H 0.8080 0.5960 0.2317 0.043 Uiso 1 1 calc R U . . .
C41 C 0.7926(4) 0.4501(9) 0.2600(8) 0.042(3) Uani 1 1 d . . . . .
H41 H 0.8262 0.4292 0.2573 0.050 Uiso 1 1 calc R U . . .
C42 C 0.7576(4) 0.3806(8) 0.2792(8) 0.039(3) Uani 1 1 d . . . . .
H42 H 0.7665 0.3130 0.2883 0.047 Uiso 1 1 calc R U . . .
C43 C 0.7088(4) 0.4098(8) 0.2852(8) 0.033(3) Uani 1 1 d . . . . .
C44 C 0.6964(3) 0.5094(8) 0.2690(7) 0.030(3) Uani 1 1 d . . . . .
C45 C 0.6845(4) 0.2407(7) 0.3304(7) 0.034(3) Uani 1 1 d . . . . .
H45 H 0.6598 0.2134 0.3744 0.041 Uiso 1 1 calc R U . . .
H45A H 0.7173 0.2391 0.3609 0.041 Uiso 1 1 calc R U . . .
C46 C 0.6857(4) 0.1778(8) 0.2445(8) 0.036(3) Uani 1 1 d . . . . .
H46 H 0.7103 0.2056 0.2005 0.044 Uiso 1 1 calc R U . . .
H46A H 0.6529 0.1799 0.2140 0.044 Uiso 1 1 calc R U . . .
C47 C 0.6991(4) 0.0704(7) 0.2658(9) 0.049(3) Uani 1 1 d . . . . .
H47 H 0.7326 0.0675 0.2917 0.073 Uiso 1 1 calc R U . . .
H47A H 0.6977 0.0310 0.2085 0.073 Uiso 1 1 calc R U . . .
H47B H 0.6755 0.0433 0.3111 0.073 Uiso 1 1 calc R U . . .
C48 C 0.6104(3) 0.4709(8) 0.2918(8) 0.029(3) Uani 1 1 d . . . . .
C49 C 0.6226(4) 0.3695(8) 0.3097(7) 0.031(3) Uani 1 1 d . . . . .
C50 C 0.5850(3) 0.3033(8) 0.3247(7) 0.031(3) Uani 1 1 d . . . . .
H50 H 0.5923 0.2353 0.3361 0.037 Uiso 1 1 calc R U . . .
C51 C 0.5373(4) 0.3349(9) 0.3232(8) 0.043(3) Uani 1 1 d . . . . .
H51 H 0.5119 0.2870 0.3326 0.052 Uiso 1 1 calc R U . . .
C52 C 0.5235(4) 0.4313(8) 0.3091(8) 0.041(3) Uani 1 1 d . . . . .
H52 H 0.4896 0.4500 0.3093 0.049 Uiso 1 1 calc R U . . .
C53 C 0.5598(4) 0.5002(8) 0.2947(9) 0.043(3) Uani 1 1 d . . . . .
C54A C 0.4978(6) 0.6267(13) 0.2490(13) 0.034(4) Uiso 0.625(18) 1 d . . P B 1
H54A H 0.4811 0.5696 0.2191 0.040 Uiso 0.625(18) 1 calc R U P B 1
H54B H 0.4986 0.6829 0.2045 0.040 Uiso 0.625(18) 1 calc R U P B 1
C55A C 0.4713(7) 0.6562(14) 0.3374(13) 0.037(3) Uiso 0.625(18) 1 d . . P B 1
H55A H 0.4723 0.5997 0.3814 0.045 Uiso 0.625(18) 1 calc R U P B 1
H55B H 0.4892 0.7125 0.3664 0.045 Uiso 0.625(18) 1 calc R U P B 1
C56A C 0.4188(9) 0.6858(18) 0.3220(15) 0.037(3) Uiso 0.625(18) 1 d . . P B 1
H56A H 0.4086 0.6663 0.2591 0.056 Uiso 0.625(18) 1 calc R U P B 1
H56B H 0.4155 0.7580 0.3289 0.056 Uiso 0.625(18) 1 calc R U P B 1
H56C H 0.3976 0.6524 0.3677 0.056 Uiso 0.625(18) 1 calc R U P B 1
C54B C 0.5018(11) 0.639(2) 0.340(2) 0.034(4) Uiso 0.375(18) 1 d . . P B 2
H54C H 0.4913 0.5904 0.3876 0.040 Uiso 0.375(18) 1 calc R U P B 2
H54D H 0.5082 0.7044 0.3688 0.040 Uiso 0.375(18) 1 calc R U P B 2
C55B C 0.4665(12) 0.646(2) 0.263(2) 0.036(9) Uiso 0.375(18) 1 d . . P B 2
H55C H 0.4600 0.5779 0.2387 0.043 Uiso 0.375(18) 1 calc R U P B 2
H55D H 0.4812 0.6854 0.2123 0.043 Uiso 0.375(18) 1 calc R U P B 2
C56B C 0.4177(15) 0.693(3) 0.293(3) 0.037(3) Uiso 0.375(18) 1 d . . P B 2
H56D H 0.3954 0.6410 0.3162 0.056 Uiso 0.375(18) 1 calc R U P B 2
H56E H 0.4025 0.7259 0.2394 0.056 Uiso 0.375(18) 1 calc R U P B 2
H56F H 0.4239 0.7416 0.3421 0.056 Uiso 0.375(18) 1 calc R U P B 2
C57 C 0.6347(3) 0.6393(7) 0.2591(8) 0.032(3) Uani 1 1 d . . . . .
C58 C 0.5855(4) 0.6696(8) 0.2645(9) 0.040(3) Uani 1 1 d . . . . .
C59 C 0.5738(4) 0.7691(8) 0.2530(8) 0.043(3) Uani 1 1 d . . . . .
H59 H 0.5406 0.7914 0.2586 0.052 Uiso 1 1 calc R U . . .
C60 C 0.6110(4) 0.8344(8) 0.2335(8) 0.042(3) Uani 1 1 d . . . . .
H60 H 0.6026 0.9025 0.2259 0.050 Uiso 1 1 calc R U . . .
C61 C 0.6593(4) 0.8080(8) 0.2242(8) 0.044(3) Uani 1 1 d . . . . .
H61 H 0.6838 0.8559 0.2087 0.052 Uiso 1 1 calc R U . . .
C62 C 0.6718(3) 0.7084(8) 0.2381(8) 0.035(3) Uani 1 1 d . . . . .
C63 C 0.6474(3) 0.5399(7) 0.2737(7) 0.030(3) Uani 1 1 d . . . . .
C64 C 0.8240(4) 0.0683(8) 0.4900(9) 0.044(3) Uani 1 1 d . . . . .
H64 H 0.8037 0.1157 0.5277 0.053 Uiso 1 1 calc R U . . .
Cl1 Cl 0.73481(8) 0.21635(18) 0.5534(2) 0.0362(7) Uani 1 1 d . . . . .
Cl2 Cl 0.79363(10) -0.0471(2) 0.4849(2) 0.0535(9) Uani 1 1 d . . . . .
Cl3 Cl 0.88202(10) 0.0520(2) 0.5439(3) 0.0654(11) Uani 1 1 d . . . . .
Cl4 Cl 0.83220(11) 0.1168(3) 0.3787(3) 0.0632(10) Uani 1 1 d . . . . .
F1 F 0.55654(19) 0.6169(4) 0.5016(5) 0.056(2) Uani 1 1 d . . . . .
O2 O 0.5722(2) 0.4536(5) 0.5351(5) 0.0323(18) Uani 1 1 d . . . . .
O1 O 0.6380(2) 0.5722(5) 0.5105(5) 0.0331(19) Uani 1 1 d . . . . .
F2 F 0.5889(2) 0.5785(5) 0.6417(5) 0.0552(19) Uani 1 1 d . . . . .
N3 N 0.6714(3) 0.3444(6) 0.3073(6) 0.030(2) Uani 1 1 d . . . . .
N1 N 0.7598(2) 0.4662(6) 0.5216(5) 0.027(2) Uani 1 1 d . . . . .
H1 H 0.7576 0.4021 0.5334 0.033 Uiso 1 1 calc R U . . .
N4 N 0.5495(3) 0.5988(7) 0.2781(10) 0.069(4) Uani 1 1 d . . . . .
B1 B 0.5883(4) 0.5579(8) 0.5473(13) 0.041(4) Uani 1 1 d . . . . .
N2 N 0.6162(3) 0.2024(5) 0.5545(6) 0.0278(19) Uani 1 1 d . . . . .
H2 H 0.6487 0.2014 0.5568 0.033 Uiso 1 1 calc R U . . .
N5 N 0.7202(3) 0.6764(7) 0.2303(7) 0.043(3) Uani 1 1 d . . . . .

loop_
_atom_site_aniso_label
_atom_site_aniso_U_11
_atom_site_aniso_U_22
_atom_site_aniso_U_33
_atom_site_aniso_U_23
_atom_site_aniso_U_13
_atom_site_aniso_U_12
C1 0.022(6) 0.039(7) 0.055(9) -0.003(6) 0.001(6) -0.004(5)
C2 0.028(6) 0.033(7) 0.062(9) 0.005(7) 0.003(6) 0.001(5)
C3 0.025(6) 0.032(7) 0.077(10) 0.007(7) -0.006(7) -0.005(5)
C4 0.021(6) 0.026(6) 0.072(10) 0.003(7) 0.001(6) -0.005(5)
C5 0.022(5) 0.030(6) 0.057(8) 0.000(6) 0.004(5) 0.005(4)
C6 0.017(5) 0.019(6) 0.061(9) -0.010(6) -0.004(6) 0.004(4)
C7 0.017(5) 0.024(5) 0.041(7) -0.010(5) -0.005(5) 0.006(4)
C8 0.026(5) 0.033(6) 0.036(7) -0.010(6) 0.008(5) -0.007(4)
C9 0.024(5) 0.024(6) 0.046(8) -0.002(5) 0.000(5) 0.012(4)
C10 0.017(5) 0.026(6) 0.050(8) -0.001(5) 0.005(5) 0.005(4)
C11 0.024(5) 0.027(6) 0.036(7) -0.003(5) -0.004(5) -0.004(4)
C12 0.021(5) 0.028(6) 0.035(7) -0.004(5) -0.002(5) -0.001(4)
C13 0.017(5) 0.036(6) 0.030(7) 0.004(5) -0.001(5) -0.001(4)
C14 0.027(5) 0.021(5) 0.040(7) 0.005(5) -0.004(5) -0.002(4)
C15 0.024(5) 0.022(5) 0.046(7) 0.007(5) -0.001(5) 0.004(4)
C16 0.028(6) 0.012(5) 0.043(7) -0.002(5) 0.002(5) 0.003(4)
C17 0.024(5) 0.029(6) 0.044(8) -0.007(5) 0.007(5) -0.002(4)
C18 0.018(5) 0.028(6) 0.039(7) -0.003(5) -0.009(5) 0.005(4)
C19 0.024(5) 0.022(5) 0.036(7) 0.002(5) 0.001(5) -0.001(4)
C20 0.019(5) 0.023(5) 0.035(6) -0.014(5) 0.002(5) 0.001(4)
C21 0.020(5) 0.024(5) 0.042(7) -0.002(5) -0.006(5) -0.001(4)
C22 0.033(5) 0.023(5) 0.033(6) -0.003(5) 0.000(6) -0.003(4)
C23 0.025(5) 0.022(5) 0.043(7) -0.001(6) 0.003(6) -0.002(4)
C24 0.025(5) 0.024(5) 0.038(7) 0.002(6) -0.003(6) 0.004(4)
C25 0.030(6) 0.031(6) 0.058(8) -0.007(6) 0.003(6) -0.001(5)
C26 0.040(6) 0.025(6) 0.056(9) -0.006(6) -0.002(6) 0.001(5)
C27 0.026(6) 0.030(6) 0.068(9) -0.004(6) -0.009(6) 0.005(5)
C28 0.028(6) 0.025(6) 0.070(9) 0.003(6) -0.015(7) -0.008(4)
C29 0.023(5) 0.015(5) 0.059(8) 0.008(5) -0.008(6) -0.002(4)
C30 0.027(6) 0.021(6) 0.054(8) 0.003(6) -0.004(6) 0.001(5)
C31 0.033(6) 0.027(6) 0.056(9) 0.015(6) 0.001(6) 0.005(5)
C32 0.031(7) 0.038(7) 0.065(9) 0.005(6) 0.018(7) 0.012(6)
C33 0.058(9) 0.055(9) 0.042(9) 0.023(7) 0.012(7) 0.015(7)
C34 0.013(5) 0.059(9) 0.074(10) 0.030(8) 0.010(7) 0.000(5)
C35 0.038(7) 0.039(7) 0.065(10) 0.011(6) -0.004(7) 0.001(6)
C39 0.023(5) 0.022(5) 0.049(8) -0.006(5) 0.001(6) -0.001(4)
C40 0.011(5) 0.037(7) 0.059(9) -0.015(6) 0.005(5) -0.006(5)
C41 0.021(5) 0.047(8) 0.059(9) -0.009(7) -0.009(6) -0.001(6)
C42 0.036(7) 0.030(6) 0.051(9) -0.008(6) -0.007(6) 0.005(5)
C43 0.028(6) 0.030(6) 0.041(8) -0.007(5) -0.008(5) 0.000(5)
C44 0.022(5) 0.039(7) 0.028(7) -0.005(5) -0.001(5) -0.001(5)
C45 0.039(6) 0.031(6) 0.032(7) -0.004(5) -0.006(5) 0.003(5)
C46 0.034(6) 0.030(6) 0.046(8) 0.009(6) -0.006(6) -0.002(5)
C47 0.068(8) 0.017(6) 0.060(9) 0.003(6) -0.005(7) 0.013(6)
C48 0.020(5) 0.035(6) 0.033(7) 0.005(5) -0.005(5) -0.004(5)
C49 0.029(6) 0.035(6) 0.028(7) 0.000(5) -0.006(5) 0.000(5)
C50 0.025(6) 0.042(7) 0.025(7) -0.002(5) 0.007(5) 0.000(5)
C51 0.037(7) 0.036(7) 0.056(9) -0.002(6) 0.009(6) -0.007(5)
C52 0.019(5) 0.036(7) 0.068(9) -0.001(6) 0.006(6) -0.005(5)
C53 0.030(6) 0.033(7) 0.067(9) -0.002(6) 0.002(6) -0.002(5)
C57 0.027(6) 0.021(6) 0.049(8) -0.005(5) -0.004(5) -0.003(5)
C58 0.025(6) 0.026(6) 0.069(10) 0.005(6) 0.005(6) -0.001(5)
C59 0.034(6) 0.028(6) 0.066(9) -0.007(6) 0.002(6) 0.009(5)
C60 0.036(7) 0.027(6) 0.062(9) -0.002(6) 0.005(7) 0.003(5)
C61 0.042(7) 0.025(6) 0.064(9) -0.004(6) -0.008(6) -0.007(5)
C62 0.025(5) 0.027(6) 0.053(8) -0.012(6) -0.002(6) 0.004(5)
C63 0.027(5) 0.030(6) 0.032(7) -0.004(5) -0.008(5) -0.005(5)
C64 0.037(6) 0.037(7) 0.058(8) 0.004(6) -0.003(6) -0.013(5)
Cl1 0.0268(13) 0.0309(13) 0.0508(17) -0.0028(15) -0.0040(14) 0.0038(11)
Cl2 0.0464(16) 0.0467(18) 0.067(2) -0.0004(17) -0.0001(17) -0.0119(14)
Cl3 0.0359(15) 0.0452(18) 0.115(3) -0.024(2) -0.013(2) 0.0087(13)
Cl4 0.0580(19) 0.051(2) 0.081(3) 0.0052(19) 0.022(2) -0.0039(16)
F1 0.023(3) 0.023(3) 0.121(7) 0.008(4) -0.001(4) 0.001(3)
O2 0.022(3) 0.021(3) 0.054(5) -0.004(4) 0.003(4) 0.000(3)
O1 0.020(3) 0.022(4) 0.057(6) -0.003(4) -0.002(4) 0.002(3)
F2 0.046(4) 0.041(4) 0.078(6) -0.021(4) 0.021(4) -0.012(3)
N3 0.028(5) 0.021(5) 0.041(6) 0.002(4) -0.001(4) 0.002(4)
N1 0.020(4) 0.025(4) 0.037(6) -0.003(4) 0.002(4) -0.002(3)
N4 0.021(5) 0.028(6) 0.158(13) 0.015(7) 0.006(6) -0.005(4)
B1 0.024(6) 0.017(6) 0.083(12) -0.007(8) -0.002(8) -0.002(5)
N2 0.023(4) 0.021(4) 0.039(5) -0.002(4) 0.007(4) -0.004(3)
N5 0.013(4) 0.031(5) 0.084(8) -0.009(5) 0.001(5) -0.006(4)

loop_
_atom_type_symbol
_atom_type_description
_atom_type_scat_dispersion_real
_atom_type_scat_dispersion_imag
_atom_type_scat_source
C C 0.0041 0.0020 'International Tables Vol C Tables 4.2.6.8 and 6.1.1.4'
H H 0.0000 0.0000 'International Tables Vol C Tables 4.2.6.8 and 6.1.1.4'
B B 0.0021 0.0009 'International Tables Vol C Tables 4.2.6.8 and 6.1.1.4'
Cl Cl 0.1723 0.1934 'International Tables Vol C Tables 4.2.6.8 and 6.1.1.4'
F F 0.0215 0.0127 'International Tables Vol C Tables 4.2.6.8 and 6.1.1.4'
N N 0.0078 0.0041 'International Tables Vol C Tables 4.2.6.8 and 6.1.1.4'
O O 0.0135 0.0075 'International Tables Vol C Tables 4.2.6.8 and 6.1.1.4'

loop_
_geom_angle_atom_site_label_1
_geom_angle_atom_site_label_2
_geom_angle_atom_site_label_3
_geom_angle
C6 C1 C2 120.5(12)
C6 C1 H1A 119.8
C2 C1 H1A 119.8
C1 C2 C3 119.5(13)
C1 C2 H2A 120.3
C3 C2 H2A 120.3
C4 C3 C2 120.4(12)
C4 C3 H3 119.8
C2 C3 H3 119.8
C5 C4 C3 119.8(11)
C5 C4 H4 120.1
C3 C4 H4 120.1
C4 C5 C6 120.7(12)
C4 C5 H5 119.7
C6 C5 H5 119.7
C1 C6 C5 119.1(11)
C1 C6 C7 120.7(10)
C5 C6 C7 120.2(11)
C8 C7 C12 119.5(9)
C8 C7 C6 117.6(8)
C12 C7 C6 122.7(8)
C9 C8 C7 123.4(9)
C9 C8 H8 118.3
C7 C8 H8 118.3
C8 C9 C10 118.1(9)
C8 C9 H9 120.9
C10 C9 H9 120.9
C9 C10 C11 120.6(9)
C9 C10 H10 119.7
C11 C10 H10 119.7
C10 C11 C12 121.2(9)
C10 C11 H11 119.4
C12 C11 H11 119.4
C7 C12 C11 117.1(8)
C7 C12 C13 124.2(9)
C11 C12 C13 118.3(8)
N1 C13 C14 106.6(8)
N1 C13 C12 123.2(8)
C14 C13 C12 130.2(9)
C15 C14 C13 108.6(8)
C15 C14 H14 125.7
C13 C14 H14 125.7
C14 C15 C16 107.6(8)
C14 C15 H15 126.2
C16 C15 H15 126.2
N1 C16 C17 125.4(8)
N1 C16 C15 105.8(8)
C17 C16 C15 128.8(8)
O1 C17 C18 120.7(8)
O1 C17 C16 115.6(9)
C18 C17 C16 123.7(9)
C17 C18 C19 119.9(8)
C17 C18 H18 120.0
C19 C18 H18 120.0
O2 C19 C18 120.9(8)
O2 C19 C20 114.6(8)
C18 C19 C20 124.4(8)
C21 C20 N2 108.1(8)
C21 C20 C19 128.4(8)
N2 C20 C19 123.3(7)
C20 C21 C22 107.7(8)
C20 C21 H21 126.1
C22 C21 H21 126.1
C23 C22 C21 108.0(8)
C23 C22 H22 126.0
C21 C22 H22 126.0
C22 C23 N2 108.3(8)
C22 C23 C24 128.0(8)
N2 C23 C24 123.2(8)
C25 C24 C29 118.5(9)
C25 C24 C23 119.7(9)
C29 C24 C23 121.2(9)
C24 C25 C26 121.2(10)
C24 C25 H25 119.4
C26 C25 H25 119.4
C27 C26 C25 119.0(11)
C27 C26 H26 120.5
C25 C26 H26 120.5
C26 C27 C28 120.5(11)
C26 C27 H27 119.8
C28 C27 H27 119.8
C27 C28 C29 121.3(10)
C27 C28 H28 119.4
C29 C28 H28 119.4
C28 C29 C24 119.0(10)
C28 C29 C30 119.2(9)
C24 C29 C30 121.6(9)
C35 C30 C31 116.5(11)
C35 C30 C29 123.5(11)
C31 C30 C29 119.9(9)
C32 C31 C30 121.3(11)
C32 C31 H31 119.3
C30 C31 H31 119.3
C33 C32 C31 120.6(13)
C33 C32 H32 119.7
C31 C32 H32 119.7
C32 C33 C34 118.9(12)
C32 C33 H33 120.6
C34 C33 H33 120.6
C33 C34 C35 121.6(11)
C33 C34 H34 119.2
C35 C34 H34 119.2
C30 C35 C34 121.1(12)
C30 C35 H35 119.5
C34 C35 H35 119.5
N5 C36A C37A 110.3(11)
N5 C36A H36A 109.6
C37A C36A H36A 109.6
N5 C36A H36B 109.6
C37A C36A H36B 109.6
H36A C36A H36B 108.1
C36A C37A C38A 110.3(12)
C36A C37A H37A 109.6
C38A C37A H37A 109.6
C36A C37A H37B 109.6
C38A C37A H37B 109.6
H37A C37A H37B 108.1
C37A C38A H38A 109.5
C37A C38A H38B 109.5
H38A C38A H38B 109.5
C37A C38A H38C 109.5
H38A C38A H38C 109.5
H38B C38A H38C 109.5
C37B C36B N5 98(4)
C37B C36B H36C 112.1
N5 C36B H36C 112.1
C37B C36B H36D 112.1
N5 C36B H36D 112.1
H36C C36B H36D 109.7
C36B C37B C38B 109(3)
C36B C37B H37C 109.8
C38B C37B H37C 109.8
C36B C37B H37D 109.8
C38B C37B H37D 109.8
H37C C37B H37D 108.3
C37B C38B H38D 109.5
C37B C38B H38E 109.5
H38D C38B H38E 109.5
C37B C38B H38F 109.5
H38D C38B H38F 109.5
H38E C38B H38F 109.5
C40 C39 N5 121.1(9)
C40 C39 C44 120.0(10)
N5 C39 C44 118.9(8)
C39 C40 C41 117.7(9)
C39 C40 H40 121.2
C41 C40 H40 121.2
C42 C41 C40 123.8(9)
C42 C41 H41 118.1
C40 C41 H41 118.1
C41 C42 C43 119.0(10)
C41 C42 H42 120.5
C43 C42 H42 120.5
N3 C43 C42 122.3(10)
N3 C43 C44 118.4(9)
C42 C43 C44 119.3(10)
C63 C44 C43 120.2(9)
C63 C44 C39 119.7(9)
C43 C44 C39 120.2(9)
N3 C45 C46 110.7(8)
N3 C45 H45 109.5
C46 C45 H45 109.5
N3 C45 H45A 109.5
C46 C45 H45A 109.5
H45 C45 H45A 108.1
C45 C46 C47 112.0(9)
C45 C46 H46 109.2
C47 C46 H46 109.2
C45 C46 H46A 109.2
C47 C46 H46A 109.2
H46 C46 H46A 107.9
C46 C47 H47 109.5
C46 C47 H47A 109.5
H47 C47 H47A 109.5
C46 C47 H47B 109.5
H47 C47 H47B 109.5
H47A C47 H47B 109.5
C63 C48 C53 120.8(9)
C63 C48 C49 120.4(9)
C53 C48 C49 118.8(9)
N3 C49 C50 124.2(10)
N3 C49 C48 117.2(9)
C50 C49 C48 118.6(9)
C51 C50 C49 119.9(10)
C51 C50 H50 120.0
C49 C50 H50 120.0
C50 C51 C52 124.0(11)
C50 C51 H51 118.0
C52 C51 H51 118.0
C51 C52 C53 118.1(10)
C51 C52 H52 120.9
C53 C52 H52 120.9
C52 C53 N4 122.3(10)
C52 C53 C48 120.5(10)
N4 C53 C48 117.1(9)
N4 C54A C55A 105.7(15)
N4 C54A H54A 110.6
C55A C54A H54A 110.6
N4 C54A H54B 110.6
C55A C54A H54B 110.6
H54A C54A H54B 108.7
C56A C55A C54A 113.3(18)
C56A C55A H55A 108.9
C54A C55A H55A 108.9
C56A C55A H55B 108.9
C54A C55A H55B 108.9
H55A C55A H55B 107.7
C55A C56A H56A 109.5
C55A C56A H56B 109.5
H56A C56A H56B 109.5
C55A C56A H56C 109.5
H56A C56A H56C 109.5
H56B C56A H56C 109.5
C55B C54B N4 97(2)
C55B C54B H54C 112.3
N4 C54B H54C 112.3
C55B C54B H54D 112.3
N4 C54B H54D 112.3
H54C C54B H54D 109.9
C54B C55B C56B 112(3)
C54B C55B H55C 109.2
C56B C55B H55C 109.2
C54B C55B H55D 109.2
C56B C55B H55D 109.2
H55C C55B H55D 107.9
C55B C56B H56D 109.5
C55B C56B H56E 109.5
H56D C56B H56E 109.5
C55B C56B H56F 109.5
H56D C56B H56F 109.5
H56E C56B H56F 109.5
C58 C57 C63 120.3(9)
C58 C57 C62 120.1(9)
C63 C57 C62 119.6(9)
N4 C58 C59 121.6(9)
N4 C58 C57 118.8(9)
C59 C58 C57 119.6(9)
C60 C59 C58 118.6(10)
C60 C59 H59 120.7
C58 C59 H59 120.7
C61 C60 C59 124.0(11)
C61 C60 H60 118.0
C59 C60 H60 118.0
C60 C61 C62 118.0(10)
C60 C61 H61 121.0
C62 C61 H61 121.0
N5 C62 C61 121.2(9)
N5 C62 C57 119.2(9)
C61 C62 C57 119.7(9)
C48 C63 C44 119.9(9)
C48 C63 C57 119.5(9)
C44 C63 C57 120.6(9)
Cl4 C64 Cl2 110.6(7)
Cl4 C64 Cl3 109.7(6)
Cl2 C64 Cl3 108.9(6)
Cl4 C64 H64 109.2
Cl2 C64 H64 109.2
Cl3 C64 H64 109.2
C19 O2 B1 117.5(7)
C17 O1 B1 118.3(8)
C49 N3 C43 123.9(9)
C49 N3 C45 117.4(8)
C43 N3 C45 118.7(8)
C13 N1 C16 111.5(8)
C13 N1 H1 124.3
C16 N1 H1 124.3
C53 N4 C58 123.2(9)
C53 N4 C54A 118.5(10)
C58 N4 C54A 116.4(11)
C53 N4 C54B 112.3(14)
C58 N4 C54B 113.7(13)
F1 B1 F2 111.6(10)
F1 B1 O1 109.6(11)
F2 B1 O1 108.7(9)
F1 B1 O2 108.3(9)
F2 B1 O2 108.0(11)
O1 B1 O2 110.7(9)
C23 N2 C20 107.8(7)
C23 N2 H2 126.1
C20 N2 H2 126.1
C62 N5 C39 122.0(8)
C62 N5 C36A 116.6(9)
C39 N5 C36A 121.1(8)
C62 N5 C36B 119(3)
C39 N5 C36B 107(3)

loop_
_geom_bond_atom_site_label_1
_geom_bond_atom_site_label_2
_geom_bond_distance
C1 C6 1.370(16)
C1 C2 1.374(15)
C1 H1A 0.9500
C2 C3 1.384(15)
C2 H2A 0.9500
C3 C4 1.364(16)
C3 H3 0.9500
C4 C5 1.363(14)
C4 H4 0.9500
C5 C6 1.388(14)
C5 H5 0.9500
C6 C7 1.488(14)
C7 C8 1.360(12)
C7 C12 1.384(12)
C8 C9 1.359(13)
C8 H8 0.9500
C9 C10 1.363(13)
C9 H9 0.9500
C10 C11 1.363(12)
C10 H10 0.9500
C11 C12 1.414(13)
C11 H11 0.9500
C12 C13 1.461(12)
C13 N1 1.336(11)
C13 C14 1.391(13)
C14 C15 1.367(12)
C14 H14 0.9500
C15 C16 1.402(12)
C15 H15 0.9500
C16 N1 1.367(11)
C16 C17 1.388(13)
C17 O1 1.321(11)
C17 C18 1.356(13)
C18 C19 1.387(12)
C18 H18 0.9500
C19 O2 1.315(10)
C19 C20 1.410(12)
C20 C21 1.362(12)
C20 N2 1.383(11)
C21 C22 1.382(12)
C21 H21 0.9500
C22 C23 1.364(12)
C22 H22 0.9500
C23 N2 1.365(11)
C23 C24 1.454(12)
C24 C25 1.391(14)
C24 C29 1.395(13)
C25 C26 1.396(14)
C25 H25 0.9500
C26 C27 1.360(14)
C26 H26 0.9500
C27 C28 1.373(15)
C27 H27 0.9500
C28 C29 1.384(13)
C28 H28 0.9500
C29 C30 1.472(15)
C30 C35 1.370(14)
C30 C31 1.408(15)
C31 C32 1.373(15)
C31 H31 0.9500
C32 C33 1.354(15)
C32 H32 0.9500
C33 C34 1.358(18)
C33 H33 0.9500
C34 C35 1.375(17)
C34 H34 0.9500
C35 H35 0.9500
C36A N5 1.480(15)
C36A C37A 1.501(18)
C36A H36A 0.9900
C36A H36B 0.9900
C37A C38A 1.510(19)
C37A H37A 0.9900
C37A H37B 0.9900
C38A H38A 0.9800
C38A H38B 0.9800
C38A H38C 0.9800
C36B C37B 1.53(3)
C36B N5 1.55(6)
C36B H36C 0.9900
C36B H36D 0.9900
C37B C38B 1.55(3)
C37B H37C 0.9900
C37B H37D 0.9900
C38B H38D 0.9800
C38B H38E 0.9800
C38B H38F 0.9800
C39 C40 1.375(13)
C39 N5 1.382(12)
C39 C44 1.406(13)
C40 C41 1.385(15)
C40 H40 0.9500
C41 C42 1.359(14)
C41 H41 0.9500
C42 C43 1.377(13)
C42 H42 0.9500
C43 N3 1.376(12)
C43 C44 1.399(14)
C44 C63 1.389(13)
C45 N3 1.475(12)
C45 C46 1.498(14)
C45 H45 0.9900
C45 H45A 0.9900
C46 C47 1.520(13)
C46 H46 0.9900
C46 H46A 0.9900
C47 H47 0.9800
C47 H47A 0.9800
C47 H47B 0.9800
C48 C63 1.388(13)
C48 C53 1.423(13)
C48 C49 1.426(14)
C49 N3 1.363(11)
C49 C50 1.368(13)
C50 C51 1.358(13)
C50 H50 0.9500
C51 C52 1.364(14)
C51 H51 0.9500
C52 C53 1.365(14)
C52 H52 0.9500
C53 N4 1.376(13)
C54A N4 1.504(19)
C54A C55A 1.51(3)
C54A H54A 0.9900
C54A H54B 0.9900
C55A C56A 1.49(3)
C55A H55A 0.9900
C55A H55B 0.9900
C56A H56A 0.9800
C56A H56B 0.9800
C56A H56C 0.9800
C54B C55B 1.46(5)
C54B N4 1.65(3)
C54B H54C 0.9900
C54B H54D 0.9900
C55B C56B 1.53(5)
C55B H55C 0.9900
C55B H55D 0.9900
C56B H56D 0.9800
C56B H56E 0.9800
C56B H56F 0.9800
C57 C58 1.393(13)
C57 C63 1.395(13)
C57 C62 1.399(13)
C58 N4 1.376(12)
C58 C59 1.386(14)
C59 C60 1.363(15)
C59 H59 0.9500
C60 C61 1.358(14)
C60 H60 0.9500
C61 C62 1.396(14)
C61 H61 0.9500
C62 N5 1.381(12)
C64 Cl4 1.743(12)
C64 Cl2 1.756(11)
C64 Cl3 1.763(11)
C64 H64 1.0000
F1 B1 1.341(14)
O2 B1 1.480(12)
O1 B1 1.455(13)
F2 B1 1.386(18)
N1 H1 0.8800
N2 H2 0.8800

loop_
_geom_torsion_atom_site_label_1
_geom_torsion_atom_site_label_2
_geom_torsion_atom_site_label_3
_geom_torsion_atom_site_label_4
_geom_torsion
C6 C1 C2 C3 -1.5(15)
C1 C2 C3 C4 1.2(16)
C2 C3 C4 C5 -0.2(16)
C3 C4 C5 C6 -0.5(15)
C2 C1 C6 C5 0.8(15)
C2 C1 C6 C7 -177.1(9)
C4 C5 C6 C1 0.1(14)
C4 C5 C6 C7 178.1(8)
C1 C6 C7 C8 97.8(11)
C5 C6 C7 C8 -80.1(12)
C1 C6 C7 C12 -76.8(13)
C5 C6 C7 C12 105.3(11)
C12 C7 C8 C9 1.1(16)
C6 C7 C8 C9 -173.6(10)
C7 C8 C9 C10 1.1(16)
C8 C9 C10 C11 -3.4(16)
C9 C10 C11 C12 3.5(16)
C8 C7 C12 C11 -1.1(14)
C6 C7 C12 C11 173.4(10)
C8 C7 C12 C13 172.6(9)
C6 C7 C12 C13 -13.0(15)
C10 C11 C12 C7 -1.2(15)
C10 C11 C12 C13 -175.2(9)
C7 C12 C13 N1 177.0(9)
C11 C12 C13 N1 -9.4(14)
C7 C12 C13 C14 -6.5(17)
C11 C12 C13 C14 167.1(11)
N1 C13 C14 C15 0.4(12)
C12 C13 C14 C15 -176.5(10)
C13 C14 C15 C16 0.6(13)
C14 C15 C16 N1 -1.3(12)
C14 C15 C16 C17 175.8(11)
N1 C16 C17 O1 178.5(9)
C15 C16 C17 O1 1.8(17)
N1 C16 C17 C18 -2.9(18)
C15 C16 C17 C18 -179.5(11)
O1 C17 C18 C19 4.7(17)
C16 C17 C18 C19 -173.9(10)
C17 C18 C19 O2 -6.2(17)
C17 C18 C19 C20 169.5(11)
O2 C19 C20 C21 2.3(18)
C18 C19 C20 C21 -173.6(12)
O2 C19 C20 N2 176.0(9)
C18 C19 C20 N2 0.1(18)
N2 C20 C21 C22 2.9(13)
C19 C20 C21 C22 177.3(11)
C20 C21 C22 C23 -2.5(14)
C21 C22 C23 N2 1.1(14)
C21 C22 C23 C24 -170.9(11)
C22 C23 C24 C25 133.7(13)
N2 C23 C24 C25 -37.2(17)
C22 C23 C24 C29 -37.6(18)
N2 C23 C24 C29 151.5(11)
C29 C24 C25 C26 6.1(16)
C23 C24 C25 C26 -165.4(11)
C24 C25 C26 C27 0.7(17)
C25 C26 C27 C28 -6.0(17)
C26 C27 C28 C29 4.3(17)
C27 C28 C29 C24 2.7(16)
C27 C28 C29 C30 -172.6(10)
C25 C24 C29 C28 -7.7(15)
C23 C24 C29 C28 163.6(10)
C25 C24 C29 C30 167.5(10)
C23 C24 C29 C30 -21.2(16)
C28 C29 C30 C35 -48.9(15)
C24 C29 C30 C35 135.9(11)
C28 C29 C30 C31 128.9(11)
C24 C29 C30 C31 -46.3(14)
C35 C30 C31 C32 0.9(15)
C29 C30 C31 C32 -177.1(9)
C30 C31 C32 C33 -0.5(16)
C31 C32 C33 C34 -0.9(16)
C32 C33 C34 C35 1.8(18)
C31 C30 C35 C34 0.0(16)
C29 C30 C35 C34 177.9(10)
C33 C34 C35 C30 -1.3(18)
N5 C36A C37A C38A -175.0(10)
N5 C36B C37B C38B 157(6)
N5 C39 C40 C41 -178.4(11)
C44 C39 C40 C41 1.9(17)
C39 C40 C41 C42 -0.6(18)
C40 C41 C42 C43 -1.2(18)
C41 C42 C43 N3 -177.9(10)
C41 C42 C43 C44 1.7(17)
N3 C43 C44 C63 -1.2(16)
C42 C43 C44 C63 179.3(11)
N3 C43 C44 C39 179.2(10)
C42 C43 C44 C39 -0.4(17)
C40 C39 C44 C63 178.9(10)
N5 C39 C44 C63 -0.8(16)
C40 C39 C44 C43 -1.4(17)
N5 C39 C44 C43 178.8(10)
N3 C45 C46 C47 180.0(9)
C63 C48 C49 N3 -0.6(16)
C53 C48 C49 N3 -179.4(10)
C63 C48 C49 C50 -178.2(10)
C53 C48 C49 C50 3.0(16)
N3 C49 C50 C51 -178.1(11)
C48 C49 C50 C51 -0.7(16)
C49 C50 C51 C52 -1.2(18)
C50 C51 C52 C53 0.6(19)
C51 C52 C53 N4 178.7(13)
C51 C52 C53 C48 1.9(19)
C63 C48 C53 C52 177.5(11)
C49 C48 C53 C52 -3.7(18)
C63 C48 C53 N4 0.5(18)
C49 C48 C53 N4 179.3(12)
N4 C54A C55A C56A -179.5(15)
N4 C54B C55B C56B -174(2)
C63 C57 C58 N4 -4.5(18)
C62 C57 C58 N4 175.0(12)
C63 C57 C58 C59 177.8(11)
C62 C57 C58 C59 -2.8(18)
N4 C58 C59 C60 -175.5(12)
C57 C58 C59 C60 2.1(19)
C58 C59 C60 C61 0.2(19)
C59 C60 C61 C62 -1.9(19)
C60 C61 C62 N5 -179.6(11)
C60 C61 C62 C57 1.2(17)
C58 C57 C62 N5 -178.1(11)
C63 C57 C62 N5 1.4(16)
C58 C57 C62 C61 1.1(17)
C63 C57 C62 C61 -179.5(10)
C53 C48 C63 C44 -178.5(11)
C49 C48 C63 C44 2.8(17)
C53 C48 C63 C57 0.6(17)
C49 C48 C63 C57 -178.1(10)
C43 C44 C63 C48 -1.9(16)
C39 C44 C63 C48 177.8(10)
C43 C44 C63 C57 179.1(10)
C39 C44 C63 C57 -1.3(16)
C58 C57 C63 C48 1.4(16)
C62 C57 C63 C48 -178.1(11)
C58 C57 C63 C44 -179.5(11)
C62 C57 C63 C44 1.0(16)
C18 C19 O2 B1 -15.7(17)
C20 C19 O2 B1 168.3(11)
C18 C17 O1 B1 19.0(16)
C16 C17 O1 B1 -162.3(10)
C50 C49 N3 C43 174.8(10)
C48 C49 N3 C43 -2.6(15)
C50 C49 N3 C45 -5.6(15)
C48 C49 N3 C45 177.0(9)
C42 C43 N3 C49 -176.9(11)
C44 C43 N3 C49 3.5(16)
C42 C43 N3 C45 3.5(16)
C44 C43 N3 C45 -176.1(9)
C46 C45 N3 C49 91.5(11)
C46 C45 N3 C43 -88.9(11)
C14 C13 N1 C16 -1.3(11)
C12 C13 N1 C16 175.9(9)
C17 C16 N1 C13 -175.6(10)
C15 C16 N1 C13 1.6(12)
C52 C53 N4 C58 179.2(13)
C48 C53 N4 C58 -4(2)
C52 C53 N4 C54A -17(2)
C48 C53 N4 C54A 159.8(13)
C52 C53 N4 C54B 37(2)
C48 C53 N4 C54B -145.8(15)
C59 C58 N4 C53 -176.4(13)
C57 C58 N4 C53 6(2)
C59 C58 N4 C54A 20(2)
C57 C58 N4 C54A -158.2(13)
C59 C58 N4 C54B -35(2)
C57 C58 N4 C54B 147.3(15)
C55A C54A N4 C53 95.0(17)
C55A C54A N4 C58 -100.2(15)
C55B C54B N4 C53 -107.4(19)
C55B C54B N4 C58 106.9(19)
C17 O1 B1 F1 -157.4(9)
C17 O1 B1 F2 80.4(11)
C17 O1 B1 O2 -38.0(16)
C19 O2 B1 F1 156.3(10)
C19 O2 B1 F2 -82.7(11)
C19 O2 B1 O1 36.2(16)
C22 C23 N2 C20 0.7(13)
C24 C23 N2 C20 173.1(10)
C21 C20 N2 C23 -2.2(13)
C19 C20 N2 C23 -177.0(10)
C61 C62 N5 C39 177.3(11)
C57 C62 N5 C39 -3.6(16)
C61 C62 N5 C36A -9.1(16)
C57 C62 N5 C36A 170.1(11)
C61 C62 N5 C36B 40(3)
C57 C62 N5 C36B -141(2)
C40 C39 N5 C62 -176.4(11)
C44 C39 N5 C62 3.3(16)
C40 C39 N5 C36A 10.2(16)
C44 C39 N5 C36A -170.1(10)
C40 C39 N5 C36B -35(3)
C44 C39 N5 C36B 145(2)
C37A C36A N5 C62 88.9(13)
C37A C36A N5 C39 -97.4(13)
C37B C36B N5 C62 -99(4)
C37B C36B N5 C39 118(4)
